data_2213821
loop_
_publ_author_name
'Lv, Zhi-Fang '
'Gao, Xiao-Feng '
'Wang, Jin-Tang'

_publ_section_title
;
 3-(1<i>H</i>-Indol-3-yl)-2-(2-methylacryloyl)propanoic acid
;
_journal_coeditor_code HK2221
_journal_issue 6
_journal_name_full 'Acta Crystallographica Section E'
_journal_page_first o2846
_journal_page_last o2847
_journal_paper_doi 10.1107/S1600536807015735
_journal_volume 63
_journal_year 2007
_chemical_formula_iupac 'C15 H16 N2 O3'
_chemical_formula_moiety 'C15 H16 N2 O3'
_chemical_formula_sum 'C15 H16 N2 O3'
_chemical_formula_weight 272.30
_chemical_name_common N-acryloyltryptophane
_chemical_name_systematic
;
3-(1H-Indol-3-yl)-2-(2-methylacryloyl)propanoic acid
;
_space_group_IT_number 19
_symmetry_cell_setting orthorhombic
_symmetry_space_group_name_Hall 'P 2ac 2ab'
_symmetry_space_group_name_H-M 'P 21 21 21'
_atom_sites_solution_hydrogens geom
_atom_sites_solution_primary direct
_atom_sites_solution_secondary difmap
_audit_creation_method SHELXL-97
_cell_angle_alpha 90.00
_cell_angle_beta 90.00
_cell_angle_gamma 90.00
_cell_formula_units_Z 4
_cell_length_a 9.4220(19)
_cell_length_b 10.587(2)
_cell_length_c 14.328(3)
_cell_measurement_reflns_used 25
_cell_measurement_temperature 294(2)
_cell_measurement_theta_max 13
_cell_measurement_theta_min 9
_cell_volume 1429.2(5)
_computing_cell_refinement 'CAD-4 Software'
_computing_data_collection 'CAD-4 Software (Enraf--Nonius, 1989)'
_computing_data_reduction 'XCAD4 (Harms & Wocadlo, 1995)'
_computing_molecular_graphics 'SHELXTL (Bruker, 2000)'
_computing_publication_material SHELXTL
_computing_structure_refinement 'SHELXL97 (Sheldrick, 1997)'
_computing_structure_solution 'SHELXS97 (Sheldrick, 1997)'
_diffrn_ambient_temperature 293(2)
_diffrn_measured_fraction_theta_full 0.999
_diffrn_measured_fraction_theta_max 0.999
_diffrn_measurement_device_type 'Enraf--Nonius CAD-4'
_diffrn_measurement_method \w/2\q
_diffrn_radiation_monochromator graphite
_diffrn_radiation_source 'fine-focus sealed tube'
_diffrn_radiation_type MoK\a
_diffrn_radiation_wavelength 0.71073
_diffrn_reflns_av_R_equivalents 0.0211
_diffrn_reflns_av_sigmaI/netI 0.0407
_diffrn_reflns_limit_h_max 11
_diffrn_reflns_limit_h_min 0
_diffrn_reflns_limit_k_max 13
_diffrn_reflns_limit_k_min 0
_diffrn_reflns_limit_l_max 17
_diffrn_reflns_limit_l_min 0
_diffrn_reflns_number 1634
_diffrn_reflns_theta_full 25.97
_diffrn_reflns_theta_max 25.97
_diffrn_reflns_theta_min 2.39
_diffrn_standards_decay_% 0
_diffrn_standards_interval_time 120
_diffrn_standards_number 3
_exptl_absorpt_coefficient_mu 0.089
_exptl_absorpt_correction_T_max 0.9824
_exptl_absorpt_correction_T_min 0.9737
_exptl_absorpt_correction_type psi-scan
_exptl_absorpt_process_details '(North <i>et al.</i>,  1968)'
_exptl_crystal_colour colorless
_exptl_crystal_density_diffrn 1.265
_exptl_crystal_density_method 'not measured'
_exptl_crystal_description block
_exptl_crystal_F_000 576
_exptl_crystal_size_max 0.30
_exptl_crystal_size_mid 0.20
_exptl_crystal_size_min 0.20
_refine_diff_density_max 0.612
_refine_diff_density_min -0.673
_refine_ls_extinction_method none
_refine_ls_goodness_of_fit_ref 1.058
_refine_ls_hydrogen_treatment constr
_refine_ls_matrix_type full
_refine_ls_number_parameters 175
_refine_ls_number_reflns 1612
_refine_ls_number_restraints 1
_refine_ls_restrained_S_all 1.062
_refine_ls_R_factor_all 0.0899
_refine_ls_R_factor_gt 0.0692
_refine_ls_shift/su_max 0.000
_refine_ls_shift/su_mean 0.000
_refine_ls_structure_factor_coef Fsqd
_refine_ls_weighting_details 'calc w=1/[\s^2^(Fo^2^)+(0.1P)^2^+1.3P] where P=(Fo^2^+2Fc^2^)/3'
_refine_ls_weighting_scheme calc
_refine_ls_wR_factor_gt 0.1837
_refine_ls_wR_factor_ref 0.2003
_reflns_number_gt 1211
_reflns_number_total 1612
_reflns_threshold_expression I>2\s(I)
_cod_data_source_file hk2221.cif
_cod_data_source_block I
_cod_database_code 2213821
_cod_database_fobs_code 2213821

loop_
_symmetry_equiv_pos_as_xyz
'x, y, z'
'-x+1/2, -y, z+1/2'
'-x, y+1/2, -z+1/2'
'x+1/2, -y+1/2, -z'

loop_
_atom_site_type_symbol
_atom_site_label
_atom_site_fract_x
_atom_site_fract_y
_atom_site_fract_z
_atom_site_U_iso_or_equiv
_atom_site_adp_type
_atom_site_calc_flag
_atom_site_refinement_flags
_atom_site_occupancy
O O1 0.8618(4) 0.8428(4) 0.6888(3) 0.0533(11) Uani d . 1
O O2 0.9329(4) 0.5009(4) 0.8343(3) 0.0515(11) Uani d . 1
H H2A 0.9981 0.4515 0.8241 0.077 Uiso calc R 1
O O3 0.9733(4) 0.5619(4) 0.6880(3) 0.0465(10) Uani d . 1
N N1 0.7147(4) 0.6787(4) 0.6775(3) 0.0383(10) Uani d . 1
H H1A 0.6527 0.6393 0.6445 0.046 Uiso calc R 1
N N2 0.2704(5) 0.6077(5) 0.7424(4) 0.0495(13) Uani d . 1
H H2D 0.1938 0.5974 0.7107 0.059 Uiso calc R 1
C C1 0.5920(9) 0.7664(8) 0.5107(6) 0.084 Uani d D 1
H H1B 0.5643 0.8088 0.4544 0.125 Uiso calc R 1
H H1C 0.5126 0.7628 0.5527 0.125 Uiso calc R 1
H H1D 0.6226 0.6822 0.4962 0.125 Uiso calc R 1
C C2 0.7464(9) 0.9474(6) 0.5222(5) 0.0676(19) Uani d . 1
H H2B 0.6989 0.9817 0.4713 0.081 Uiso calc R 1
H H2C 0.8204 0.9917 0.5501 0.081 Uiso calc R 1
C C3 0.7088(7) 0.8358(6) 0.5550(5) 0.0573(17) Uani d D 1
C C4 0.7669(5) 0.7871(5) 0.6447(4) 0.0398(13) Uani d . 1
C C5 0.8991(5) 0.5595(5) 0.7569(4) 0.0355(12) Uani d . 1
C C6 0.7564(5) 0.6247(5) 0.7650(4) 0.0357(12) Uani d . 1
H H6A 0.7653 0.6931 0.8106 0.043 Uiso calc R 1
C C7 0.6414(5) 0.5319(5) 0.8001(4) 0.0413(13) Uani d . 1
H H7A 0.6486 0.4539 0.7649 0.050 Uiso calc R 1
H H7B 0.6600 0.5122 0.8651 0.050 Uiso calc R 1
C C8 0.4940(5) 0.5816(5) 0.7915(4) 0.0381(12) Uani d . 1
C C9 0.4304(5) 0.6838(5) 0.8436(4) 0.0368(12) Uani d . 1
C C10 0.4757(7) 0.7634(6) 0.9155(4) 0.0467(14) Uani d . 1
H H10A 0.5675 0.7578 0.9390 0.056 Uiso calc R 1
C C11 0.3811(9) 0.8505(7) 0.9508(4) 0.0629(19) Uani d . 1
H H11A 0.4102 0.9047 0.9982 0.076 Uiso calc R 1
C C12 0.2438(7) 0.8590(6) 0.9174(5) 0.0545(17) Uani d . 1
H H12A 0.1830 0.9185 0.9434 0.065 Uiso calc R 1
C C13 0.1942(6) 0.7829(5) 0.8476(4) 0.0453(14) Uani d . 1
H H13A 0.1015 0.7889 0.8257 0.054 Uiso calc R 1
C C14 0.2909(6) 0.6954(5) 0.8108(4) 0.0380(12) Uani d . 1
C C15 0.3931(5) 0.5387(6) 0.7326(4) 0.0447(14) Uani d . 1
H H15A 0.4048 0.4718 0.6913 0.054 Uiso calc R 1

loop_
_atom_site_aniso_label
_atom_site_aniso_U_11
_atom_site_aniso_U_22
_atom_site_aniso_U_33
_atom_site_aniso_U_12
_atom_site_aniso_U_13
_atom_site_aniso_U_23
O1 0.050(2) 0.043(2) 0.067(3) -0.017(2) -0.006(2) 0.001(2)
O2 0.041(2) 0.070(3) 0.043(2) 0.022(2) -0.0005(18) 0.004(2)
O3 0.0281(17) 0.056(2) 0.056(2) -0.0003(18) 0.0033(18) 0.002(2)
N1 0.0240(19) 0.036(2) 0.055(3) -0.0072(19) -0.006(2) 0.004(2)
N2 0.025(2) 0.060(3) 0.063(3) -0.001(2) -0.006(2) -0.004(3)
C1 0.084 0.084 0.084 0.000 0.000 0.000
C2 0.088(5) 0.054(4) 0.061(4) -0.004(4) 0.000(4) 0.012(4)
C3 0.065(4) 0.055(4) 0.052(3) -0.012(4) -0.010(3) 0.011(3)
C4 0.027(2) 0.045(3) 0.047(3) -0.002(2) 0.001(2) 0.001(3)
C5 0.027(2) 0.036(3) 0.043(3) 0.000(2) 0.000(2) -0.004(3)
C6 0.026(2) 0.036(3) 0.046(3) 0.002(2) 0.003(2) 0.002(2)
C7 0.030(2) 0.041(3) 0.054(3) 0.003(2) 0.008(3) 0.004(3)
C8 0.027(2) 0.037(3) 0.050(3) 0.001(2) 0.004(2) 0.004(3)
C9 0.033(2) 0.038(3) 0.040(3) -0.002(2) 0.001(2) 0.009(2)
C10 0.045(3) 0.050(3) 0.045(3) 0.001(3) -0.003(3) -0.001(3)
C11 0.095(6) 0.054(4) 0.039(3) -0.005(4) -0.004(4) -0.006(3)
C12 0.058(4) 0.047(3) 0.059(4) 0.012(3) 0.020(3) 0.008(3)
C13 0.035(3) 0.042(3) 0.059(4) 0.006(3) 0.013(3) 0.009(3)
C14 0.031(2) 0.040(3) 0.044(3) -0.003(2) 0.003(2) 0.005(3)
C15 0.034(3) 0.044(3) 0.056(3) -0.005(3) 0.008(3) -0.008(3)

loop_
_atom_type_symbol
_atom_type_description
_atom_type_scat_dispersion_real
_atom_type_scat_dispersion_imag
_atom_type_scat_source
C C 0.0033 0.0016 'International Tables Vol C Tables 4.2.6.8 and 6.1.1.4'
H H 0.0000 0.0000 'International Tables Vol C Tables 4.2.6.8 and 6.1.1.4'
N N 0.0061 0.0033 'International Tables Vol C Tables 4.2.6.8 and 6.1.1.4'
O O 0.0106 0.0060 'International Tables Vol C Tables 4.2.6.8 and 6.1.1.4'

loop_
_geom_angle_atom_site_label_1
_geom_angle_atom_site_label_2
_geom_angle_atom_site_label_3
_geom_angle
_geom_angle_publ_flag
C5 O2 H2A 109.5 ?
C4 N1 C6 123.4(5) yes
C4 N1 H1A 118.3 ?
C6 N1 H1A 118.3 ?
C14 N2 C15 108.4(5) yes
C14 N2 H2D 125.8 ?
C15 N2 H2D 125.8 ?
C3 C1 H1B 109.5 ?
C3 C1 H1C 109.5 ?
H1B C1 H1C 109.5 ?
C3 C1 H1D 109.5 ?
H1B C1 H1D 109.5 ?
H1C C1 H1D 109.5 ?
C3 C2 H2B 120.0 ?
C3 C2 H2C 120.0 ?
H2B C2 H2C 120.0 ?
C2 C3 C1 119.7(7) ?
C2 C3 C4 121.2(6) ?
C1 C3 C4 118.4(6) ?
O1 C4 N1 119.6(5) yes
O1 C4 C3 122.6(5) yes
N1 C4 C3 117.8(5) yes
O3 C5 O2 124.0(4) yes
O3 C5 C6 124.4(5) yes
O2 C5 C6 111.5(4) yes
N1 C6 C5 111.1(4) yes
N1 C6 C7 110.2(4) yes
C5 C6 C7 110.9(4) ?
N1 C6 H6A 108.2 ?
C5 C6 H6A 108.2 ?
C7 C6 H6A 108.2 ?
C8 C7 C6 113.7(4) ?
C8 C7 H7A 108.8 ?
C6 C7 H7A 108.8 ?
C8 C7 H7B 108.8 ?
C6 C7 H7B 108.8 ?
H7A C7 H7B 107.7 ?
C15 C8 C9 106.4(5) ?
C15 C8 C7 126.1(5) ?
C9 C8 C7 127.5(5) ?
C10 C9 C14 118.7(5) ?
C10 C9 C8 134.9(5) ?
C14 C9 C8 106.4(5) ?
C11 C10 C9 118.4(6) ?
C11 C10 H10A 120.8 ?
C9 C10 H10A 120.8 ?
C10 C11 C12 121.4(6) ?
C10 C11 H11A 119.3 ?
C12 C11 H11A 119.3 ?
C13 C12 C11 122.4(6) ?
C13 C12 H12A 118.8 ?
C11 C12 H12A 118.8 ?
C12 C13 C14 116.2(6) ?
C12 C13 H13A 121.9 ?
C14 C13 H13A 121.9 ?
N2 C14 C9 108.3(5) yes
N2 C14 C13 128.9(5) yes
C9 C14 C13 122.8(5) ?
C8 C15 N2 110.5(5) yes
C8 C15 H15A 124.8 ?
N2 C15 H15A 124.8 ?

loop_
_geom_bond_atom_site_label_1
_geom_bond_atom_site_label_2
_geom_bond_distance
_geom_bond_publ_flag
O1 C4 1.243(6) yes
O2 C5 1.309(6) yes
O2 H2A 0.8200 yes
O3 C5 1.210(6) ?
N1 C4 1.335(7) yes
N1 C6 1.433(7) yes
N1 H1A 0.8600 ?
N2 C14 1.364(7) yes
N2 C15 1.374(7) yes
N2 H2D 0.8600 ?
C1 C3 1.467(8) ?
C1 H1B 0.9600 ?
C1 H1C 0.9600 ?
C1 H1D 0.9600 ?
C2 C3 1.319(8) ?
C2 H2B 0.9300 ?
C2 H2C 0.9300 ?
C3 C4 1.490(8) ?
C5 C6 1.515(7) ?
C6 C7 1.546(7) ?
C6 H6A 0.9800 ?
C7 C8 1.491(7) ?
C7 H7A 0.9700 ?
C7 H7B 0.9700 ?
C8 C15 1.350(8) ?
C8 C9 1.445(7) ?
C9 C10 1.398(8) ?
C9 C14 1.401(7) ?
C10 C11 1.379(9) ?
C10 H10A 0.9300 ?
C11 C12 1.382(10) ?
C11 H11A 0.9300 ?
C12 C13 1.367(9) ?
C12 H12A 0.9300 ?
C13 C14 1.402(8) ?
C13 H13A 0.9300 ?
C15 H15A 0.9300 ?

loop_
_geom_hbond_atom_site_label_D
_geom_hbond_atom_site_label_H
_geom_hbond_atom_site_label_A
_geom_hbond_site_symmetry_A
_geom_hbond_distance_DH
_geom_hbond_distance_HA
_geom_hbond_distance_DA
_geom_hbond_angle_DHA
O2 H2A O1 3_746 0.82 1.76 2.580(5) 175.7
N2 H2D O3 1_455 0.86 2.14 2.946(6) 156.8

loop_
_geom_torsion_atom_site_label_1
_geom_torsion_atom_site_label_2
_geom_torsion_atom_site_label_3
_geom_torsion_atom_site_label_4
_geom_torsion
C6 N1 C4 O1 3.6(8)
C6 N1 C4 C3 -177.0(5)
C2 C3 C4 O1 -6.4(10)
C1 C3 C4 O1 -177.0(6)
C2 C3 C4 N1 174.2(6)
C1 C3 C4 N1 3.6(9)
C4 N1 C6 C5 -78.1(6)
C4 N1 C6 C7 158.5(5)
O3 C5 C6 N1 5.8(7)
O2 C5 C6 N1 -174.8(4)
O3 C5 C6 C7 128.7(6)
O2 C5 C6 C7 -51.9(6)
N1 C6 C7 C8 -44.9(6)
C5 C6 C7 C8 -168.3(5)
C6 C7 C8 C15 111.2(6)
C6 C7 C8 C9 -68.9(7)
C15 C8 C9 C10 177.8(6)
C7 C8 C9 C10 -2.1(10)
C15 C8 C9 C14 -0.2(6)
C7 C8 C9 C14 179.9(5)
C14 C9 C10 C11 -0.3(8)
C8 C9 C10 C11 -178.0(6)
C9 C10 C11 C12 0.8(9)
C10 C11 C12 C13 -0.5(10)
C11 C12 C13 C14 -0.3(9)
C15 N2 C14 C9 1.5(6)
C15 N2 C14 C13 -177.0(6)
C10 C9 C14 N2 -179.1(5)
C8 C9 C14 N2 -0.8(6)
C10 C9 C14 C13 -0.5(8)
C8 C9 C14 C13 177.8(5)
C12 C13 C14 N2 179.1(6)
C12 C13 C14 C9 0.8(8)
C9 C8 C15 N2 1.1(7)
C7 C8 C15 N2 -179.0(5)
C14 N2 C15 C8 -1.6(7)

loop_
_cod_related_entry_id
_cod_related_entry_database
_cod_related_entry_code
1 ChemSpider 21184949
